data_2242128
loop_
_publ_author_name
'Stephenson, Clifton J.'
'Mague, Joel T.'
'Kamm, Nathaniel'
'Aleman, Nathalie'
'Rich, Dayla'
'Dang, Quynh-Nhu'
'Nguyen, Ha Van'

_publ_section_title
;
 Synthesis, resolution and crystal structures of two enantiomeric
 rhodamine derivatives
;
_journal_coeditor_code SJ5518
_journal_issue 3
_journal_name_full 'Acta Crystallographica Section E'
_journal_page_first 327
_journal_page_last 333
_journal_paper_doi 10.1107/S2056989017001451
_journal_volume 73
_journal_year 2017
_chemical_formula_iupac 'C24 H20 Br N O3'
_chemical_formula_moiety 'C24 H20 Br N O3'
_chemical_formula_sum 'C24 H20 Br N O3'
_chemical_formula_weight 450.32
_chemical_name_systematic <i>rac</i>-6'-Bromo-3'-diethylamino-3<i>H</i>-spiro[2-benzofuran-1,9'-xanthen]-3-one
_space_group_crystal_system triclinic
_space_group_IT_number 2
_space_group_name_Hall '-P 1'
_space_group_name_H-M_alt 'P -1'
_symmetry_space_group_name_Hall '-P 1'
_symmetry_space_group_name_H-M 'P -1'
_atom_sites_solution_hydrogens geom
_atom_sites_solution_primary direct
_atom_sites_solution_secondary difmap
_audit_creation_method SHELXL-2014/7
_cell_angle_alpha 102.384(2)
_cell_angle_beta 91.106(2)
_cell_angle_gamma 109.581(2)
_cell_formula_units_Z 2
_cell_length_a 8.3074(4)
_cell_length_b 11.1871(5)
_cell_length_c 11.7693(6)
_cell_measurement_reflns_used 6586
_cell_measurement_temperature 150(2)
_cell_measurement_theta_max 72.5240
_cell_measurement_theta_min 3.8644
_cell_volume 1001.60(8)
_computing_cell_refinement
;
<i>SAINT</i> (Bruker, 2016)
;
_computing_data_collection
;
<i>APEX3</i> (Bruker, 2016)
;
_computing_data_reduction
;
<i>SAINT</i>  (Bruker, 2016)
;
_computing_molecular_graphics
;
<i>DIAMOND</i> (Brandenburg & Putz, 2012)
;
_computing_publication_material
;
<i>SHELXTL</i> (Sheldrick, 2008)
;
_computing_structure_refinement
;
<i>SHELXL2014</i> (Sheldrick, 2015<i>b</i>)
;
_computing_structure_solution
;
<i>SHELXT</i> (Sheldrick, 2015<i>a</i>)
;
_diffrn_ambient_temperature 150(2)
_diffrn_detector_area_resol_mean 10.4167
_diffrn_measured_fraction_theta_full 0.963
_diffrn_measured_fraction_theta_max 0.937
_diffrn_measurement_device_type 'Bruker D8 VENTURE PHOTON 100 CMOS'
_diffrn_measurement_method '\w scans'
_diffrn_radiation_monochromator mirror
_diffrn_radiation_type CuK\a
_diffrn_radiation_wavelength 1.54178
_diffrn_reflns_av_R_equivalents 0.0372
_diffrn_reflns_limit_h_max 9
_diffrn_reflns_limit_h_min -10
_diffrn_reflns_limit_k_max 13
_diffrn_reflns_limit_k_min -13
_diffrn_reflns_limit_l_max 14
_diffrn_reflns_limit_l_min -12
_diffrn_reflns_number 7525
_diffrn_reflns_theta_full 67.000
_diffrn_reflns_theta_max 72.474
_diffrn_reflns_theta_min 3.864
_exptl_absorpt_coefficient_mu 3.006
_exptl_absorpt_correction_T_max 0.84
_exptl_absorpt_correction_T_min 0.59
_exptl_absorpt_correction_type multi-scan
_exptl_absorpt_process_details
;
(<i>SADABS</i>; Bruker, 2016)
;
_exptl_crystal_colour colourless
_exptl_crystal_density_diffrn 1.493
_exptl_crystal_density_method 'not measured'
_exptl_crystal_description column
_exptl_crystal_F_000 460
_exptl_crystal_size_max 0.110
_exptl_crystal_size_mid 0.066
_exptl_crystal_size_min 0.059
_refine_diff_density_max 1.014
_refine_diff_density_min -0.978
_refine_ls_extinction_method none
_refine_ls_goodness_of_fit_ref 1.028
_refine_ls_hydrogen_treatment constr
_refine_ls_matrix_type full
_refine_ls_number_parameters 264
_refine_ls_number_reflns 3725
_refine_ls_number_restraints 0
_refine_ls_restrained_S_all 1.028
_refine_ls_R_factor_all 0.0493
_refine_ls_R_factor_gt 0.0448
_refine_ls_shift/su_max 0.000
_refine_ls_shift/su_mean 0.000
_refine_ls_structure_factor_coef Fsqd
_refine_ls_weighting_details 'w=1/[\s^2^(Fo^2^)+(0.0814P)^2^+0.6226P] where P=(Fo^2^+2Fc^2^)/3'
_refine_ls_weighting_scheme calc
_refine_ls_wR_factor_gt 0.1182
_refine_ls_wR_factor_ref 0.1240
_reflns_number_gt 3415
_reflns_number_total 3725
_reflns_threshold_expression 'I > 2\s(I)'
_cod_data_source_file sj5518sup1.cif
_cod_data_source_block 3
_cod_database_code 2242128
_shelx_space_group_comment
;
The symmetry employed for this shelxl refinement is uniquely defined
by the following loop, which should always be used as a source of
symmetry information in preference to the above space-group names.
They are only intended as comments.
;
_shelx_estimated_absorpt_t_min 0.733
_shelx_estimated_absorpt_t_max 0.843

loop_
_space_group_symop_operation_xyz
'x, y, z'
'-x, -y, -z'

loop_
_atom_site_type_symbol
_atom_site_label
_atom_site_fract_x
_atom_site_fract_y
_atom_site_fract_z
_atom_site_U_iso_or_equiv
_atom_site_adp_type
_atom_site_calc_flag
_atom_site_occupancy
Br Br1 0.19033(4) 0.02441(3) 0.64991(3) 0.03278(14) Uani d 1
O O1 0.1667(2) 0.41446(18) 0.49152(16) 0.0248(4) Uani d 1
O O2 0.2042(2) 0.65283(18) 0.77320(15) 0.0217(4) Uani d 1
O O3 0.1991(3) 0.7974(2) 0.93699(17) 0.0301(4) Uani d 1
N N1 0.2392(3) 0.7234(2) 0.25883(19) 0.0265(5) Uani d 1
C C1 0.2155(3) 0.3798(3) 0.5878(2) 0.0224(5) Uani d 1
C C2 0.1813(3) 0.2475(3) 0.5752(2) 0.0257(5) Uani d 1
H H2 0.1266 0.1871 0.5040 0.031 Uiso calc 1
C C3 0.2281(3) 0.2048(3) 0.6683(2) 0.0263(6) Uani d 1
C C4 0.3066(4) 0.2908(3) 0.7742(2) 0.0272(6) Uani d 1
H H4 0.3360 0.2601 0.8381 0.033 Uiso calc 1
C C5 0.3404(3) 0.4226(3) 0.7836(2) 0.0256(5) Uani d 1
H H5 0.3948 0.4826 0.8551 0.031 Uiso calc 1
C C6 0.2970(3) 0.4704(3) 0.6915(2) 0.0210(5) Uani d 1
C C7 0.3359(3) 0.6138(3) 0.7025(2) 0.0205(5) Uani d 1
C C8 0.3204(3) 0.6420(3) 0.5850(2) 0.0213(5) Uani d 1
C C9 0.3837(3) 0.7690(3) 0.5676(2) 0.0256(6) Uani d 1
H H9 0.4463 0.8386 0.6313 0.031 Uiso calc 1
C C10 0.3584(4) 0.7966(3) 0.4618(2) 0.0268(6) Uani d 1
H H10 0.4044 0.8841 0.4540 0.032 Uiso calc 1
C C11 0.2647(3) 0.6962(3) 0.3641(2) 0.0228(5) Uani d 1
C C12 0.1999(3) 0.5689(3) 0.3810(2) 0.0227(5) Uani d 1
H H12 0.1348 0.4990 0.3182 0.027 Uiso calc 1
C C13 0.2302(3) 0.5445(2) 0.4882(2) 0.0206(5) Uani d 1
C C14 0.1323(3) 0.6234(3) 0.1601(2) 0.0265(6) Uani d 1
H H14A 0.0819 0.6652 0.1101 0.032 Uiso calc 1
H H14B 0.0366 0.5614 0.1899 0.032 Uiso calc 1
C C15 0.2312(4) 0.5483(3) 0.0865(3) 0.0342(7) Uani d 1
H H15A 0.1533 0.4819 0.0223 0.051 Uiso calc 1
H H15B 0.2806 0.5060 0.1354 0.051 Uiso calc 1
H H15C 0.3236 0.6087 0.0545 0.051 Uiso calc 1
C C16 0.3190(3) 0.8529(3) 0.2376(2) 0.0271(6) Uani d 1
H H16A 0.3361 0.8444 0.1536 0.033 Uiso calc 1
H H16B 0.4334 0.8949 0.2827 0.033 Uiso calc 1
C C17 0.2128(4) 0.9391(3) 0.2713(3) 0.0376(7) Uani d 1
H H17A 0.2746 1.0263 0.2594 0.056 Uiso calc 1
H H17B 0.1924 0.9457 0.3538 0.056 Uiso calc 1
H H17C 0.1027 0.9013 0.2227 0.056 Uiso calc 1
C C18 0.5013(3) 0.6985(2) 0.7778(2) 0.0205(5) Uani d 1
C C19 0.6676(3) 0.7027(3) 0.7611(3) 0.0267(6) Uani d 1
H H19 0.6922 0.6516 0.6928 0.032 Uiso calc 1
C C20 0.7980(3) 0.7847(3) 0.8483(3) 0.0306(6) Uani d 1
H H20 0.9128 0.7881 0.8399 0.037 Uiso calc 1
C C21 0.7623(4) 0.8615(3) 0.9472(3) 0.0317(6) Uani d 1
H H21 0.8530 0.9160 1.0054 0.038 Uiso calc 1
C C22 0.5968(4) 0.8599(3) 0.9619(2) 0.0270(6) Uani d 1
H H22 0.5725 0.9142 1.0282 0.032 Uiso calc 1
C C23 0.4670(3) 0.7756(3) 0.8758(2) 0.0208(5) Uani d 1
C C24 0.2804(3) 0.7489(3) 0.8704(2) 0.0220(5) Uani d 1

loop_
_atom_site_aniso_label
_atom_site_aniso_U_11
_atom_site_aniso_U_22
_atom_site_aniso_U_33
_atom_site_aniso_U_12
_atom_site_aniso_U_13
_atom_site_aniso_U_23
Br1 0.02583(19) 0.02119(19) 0.0485(2) 0.00731(13) -0.00533(13) 0.00453(13)
O1 0.0247(9) 0.0208(10) 0.0236(9) 0.0047(7) -0.0068(7) 0.0006(7)
O2 0.0143(8) 0.0264(10) 0.0211(8) 0.0080(7) -0.0022(7) -0.0023(7)
O3 0.0251(10) 0.0369(12) 0.0259(9) 0.0147(9) 0.0003(8) -0.0039(8)
N1 0.0280(12) 0.0273(12) 0.0217(11) 0.0089(10) -0.0037(9) 0.0022(9)
C1 0.0155(11) 0.0237(13) 0.0266(13) 0.0072(10) -0.0008(10) 0.0029(10)
C2 0.0184(12) 0.0216(13) 0.0306(13) 0.0041(10) -0.0037(10) -0.0023(10)
C3 0.0172(12) 0.0250(14) 0.0341(14) 0.0070(10) 0.0015(11) 0.0026(11)
C4 0.0247(13) 0.0263(14) 0.0302(14) 0.0082(11) -0.0018(11) 0.0069(11)
C5 0.0238(13) 0.0256(14) 0.0246(12) 0.0077(10) -0.0021(10) 0.0015(10)
C6 0.0176(11) 0.0195(13) 0.0243(12) 0.0066(9) 0.0003(10) 0.0017(9)
C7 0.0155(11) 0.0222(13) 0.0220(12) 0.0072(9) -0.0003(9) 0.0004(9)
C8 0.0201(12) 0.0231(13) 0.0197(12) 0.0094(10) -0.0015(9) 0.0002(9)
C9 0.0269(13) 0.0200(13) 0.0251(13) 0.0062(10) -0.0049(10) -0.0012(10)
C10 0.0275(13) 0.0217(14) 0.0272(13) 0.0066(11) -0.0049(11) 0.0013(10)
C11 0.0198(12) 0.0262(14) 0.0225(12) 0.0106(10) -0.0022(10) 0.0019(10)
C12 0.0196(12) 0.0249(14) 0.0213(12) 0.0094(10) -0.0029(10) -0.0018(10)
C13 0.0151(11) 0.0199(13) 0.0248(12) 0.0069(9) -0.0019(9) -0.0002(9)
C14 0.0206(12) 0.0318(15) 0.0236(13) 0.0072(11) -0.0063(10) 0.0032(11)
C15 0.0327(15) 0.0360(17) 0.0280(14) 0.0104(13) -0.0036(12) -0.0021(11)
C16 0.0211(12) 0.0316(15) 0.0258(13) 0.0050(11) -0.0012(10) 0.0078(10)
C17 0.0331(16) 0.0339(17) 0.0481(18) 0.0124(13) -0.0026(13) 0.0138(13)
C18 0.0162(11) 0.0200(12) 0.0239(12) 0.0050(9) -0.0041(9) 0.0044(9)
C19 0.0203(12) 0.0267(14) 0.0337(14) 0.0096(11) 0.0009(11) 0.0064(11)
C20 0.0170(12) 0.0315(16) 0.0430(16) 0.0067(11) -0.0027(11) 0.0115(12)
C21 0.0198(13) 0.0340(16) 0.0325(14) -0.0010(11) -0.0100(11) 0.0075(11)
C22 0.0263(14) 0.0268(14) 0.0208(12) 0.0027(11) -0.0058(10) 0.0019(10)
C23 0.0186(12) 0.0223(13) 0.0198(11) 0.0065(10) -0.0019(9) 0.0029(9)
C24 0.0197(12) 0.0256(14) 0.0186(12) 0.0082(10) -0.0023(10) 0.0007(9)

loop_
_atom_type_symbol
_atom_type_description
_atom_type_scat_dispersion_real
_atom_type_scat_dispersion_imag
_atom_type_scat_source
C C 0.0181 0.0091 'International Tables Vol C Tables 4.2.6.8 and 6.1.1.4'
H H 0.0000 0.0000 'International Tables Vol C Tables 4.2.6.8 and 6.1.1.4'
N N 0.0311 0.0180 'International Tables Vol C Tables 4.2.6.8 and 6.1.1.4'
O O 0.0492 0.0322 'International Tables Vol C Tables 4.2.6.8 and 6.1.1.4'
Br Br -0.6763 1.2805 'International Tables Vol C Tables 4.2.6.8 and 6.1.1.4'

loop_
_geom_angle_atom_site_label_1
_geom_angle_atom_site_label_2
_geom_angle_atom_site_label_3
_geom_angle
_geom_angle_publ_flag
C1 O1 C13 118.1(2) ?
C24 O2 C7 111.26(18) y
C11 N1 C16 122.3(2) ?
C11 N1 C14 121.8(2) ?
C16 N1 C14 115.9(2) ?
O1 C1 C2 115.3(2) ?
O1 C1 C6 123.1(2) ?
C2 C1 C6 121.6(2) ?
C3 C2 C1 118.8(2) ?
C3 C2 H2 120.6 ?
C1 C2 H2 120.6 ?
C2 C3 C4 121.9(3) ?
C2 C3 Br1 119.1(2) ?
C4 C3 Br1 119.0(2) ?
C5 C4 C3 117.9(3) ?
C5 C4 H4 121.0 ?
C3 C4 H4 121.0 ?
C4 C5 C6 122.2(3) ?
C4 C5 H5 118.9 ?
C6 C5 H5 118.9 ?
C1 C6 C5 117.6(2) ?
C1 C6 C7 120.7(2) ?
C5 C6 C7 121.7(2) ?
C8 C7 C6 110.8(2) y
C8 C7 O2 107.84(19) y
C6 C7 O2 107.9(2) y
C8 C7 C18 114.7(2) y
C6 C7 C18 113.2(2) y
O2 C7 C18 101.64(19) y
C13 C8 C9 115.9(2) ?
C13 C8 C7 121.6(2) ?
C9 C8 C7 122.3(2) ?
C10 C9 C8 122.5(2) ?
C10 C9 H9 118.8 ?
C8 C9 H9 118.8 ?
C9 C10 C11 121.0(3) ?
C9 C10 H10 119.5 ?
C11 C10 H10 119.5 ?
N1 C11 C12 122.0(2) ?
N1 C11 C10 121.1(2) ?
C12 C11 C10 116.9(2) ?
C13 C12 C11 120.5(2) ?
C13 C12 H12 119.7 ?
C11 C12 H12 119.7 ?
O1 C13 C12 114.7(2) ?
O1 C13 C8 122.1(2) ?
C12 C13 C8 123.2(2) ?
N1 C14 C15 112.8(2) ?
N1 C14 H14A 109.0 ?
C15 C14 H14A 109.0 ?
N1 C14 H14B 109.0 ?
C15 C14 H14B 109.0 ?
H14A C14 H14B 107.8 ?
C14 C15 H15A 109.5 ?
C14 C15 H15B 109.5 ?
H15A C15 H15B 109.5 ?
C14 C15 H15C 109.5 ?
H15A C15 H15C 109.5 ?
H15B C15 H15C 109.5 ?
N1 C16 C17 112.6(2) ?
N1 C16 H16A 109.1 ?
C17 C16 H16A 109.1 ?
N1 C16 H16B 109.1 ?
C17 C16 H16B 109.1 ?
H16A C16 H16B 107.8 ?
C16 C17 H17A 109.5 ?
C16 C17 H17B 109.5 ?
H17A C17 H17B 109.5 ?
C16 C17 H17C 109.5 ?
H17A C17 H17C 109.5 ?
H17B C17 H17C 109.5 ?
C23 C18 C19 120.9(2) ?
C23 C18 C7 110.1(2) ?
C19 C18 C7 129.0(2) ?
C18 C19 C20 117.7(3) ?
C18 C19 H19 121.2 ?
C20 C19 H19 121.2 ?
C21 C20 C19 121.1(3) ?
C21 C20 H20 119.4 ?
C19 C20 H20 119.4 ?
C22 C21 C20 121.0(2) ?
C22 C21 H21 119.5 ?
C20 C21 H21 119.5 ?
C21 C22 C23 117.5(3) ?
C21 C22 H22 121.3 ?
C23 C22 H22 121.3 ?
C18 C23 C22 121.8(2) ?
C18 C23 C24 108.6(2) ?
C22 C23 C24 129.6(2) ?
O3 C24 O2 122.2(2) y
O3 C24 C23 129.5(2) ?
O2 C24 C23 108.3(2) y

loop_
_geom_bond_atom_site_label_1
_geom_bond_atom_site_label_2
_geom_bond_distance
_geom_bond_publ_flag
Br1 C3 1.898(3) ?
O1 C1 1.369(3) ?
O1 C13 1.381(3) ?
O2 C24 1.362(3) y
O2 C7 1.510(3) y
O3 C24 1.203(3) y
N1 C11 1.366(3) ?
N1 C16 1.455(4) ?
N1 C14 1.458(3) ?
C1 C2 1.384(4) ?
C1 C6 1.397(3) ?
C2 C3 1.383(4) ?
C2 H2 0.9500 ?
C3 C4 1.393(4) ?
C4 C5 1.384(4) ?
C4 H4 0.9500 ?
C5 C6 1.398(4) ?
C5 H5 0.9500 ?
C6 C7 1.502(4) y
C7 C8 1.496(4) y
C7 C18 1.514(3) y
C8 C13 1.391(3) ?
C8 C9 1.402(4) ?
C9 C10 1.373(4) ?
C9 H9 0.9500 ?
C10 C11 1.420(4) ?
C10 H10 0.9500 ?
C11 C12 1.403(4) ?
C12 C13 1.383(4) ?
C12 H12 0.9500 ?
C14 C15 1.520(4) ?
C14 H14A 0.9900 ?
C14 H14B 0.9900 ?
C15 H15A 0.9800 ?
C15 H15B 0.9800 ?
C15 H15C 0.9800 ?
C16 C17 1.512(4) ?
C16 H16A 0.9900 ?
C16 H16B 0.9900 ?
C17 H17A 0.9800 ?
C17 H17B 0.9800 ?
C17 H17C 0.9800 ?
C18 C23 1.380(4) ?
C18 C19 1.386(4) ?
C19 C20 1.398(4) ?
C19 H19 0.9500 ?
C20 C21 1.390(5) ?
C20 H20 0.9500 ?
C21 C22 1.384(4) ?
C21 H21 0.9500 ?
C22 C23 1.395(3) ?
C22 H22 0.9500 ?
C23 C24 1.475(3) y

loop_
_geom_hbond_atom_site_label_D
_geom_hbond_atom_site_label_H
_geom_hbond_atom_site_label_A
_geom_hbond_site_symmetry_A
_geom_hbond_distance_DH
_geom_hbond_distance_HA
_geom_hbond_distance_DA
_geom_hbond_angle_DHA
C14 H14B O2 2_566 0.99 2.68 3.649(4) 165
C16 H16A O3 1_554 0.99 2.64 3.522(3) 148
C16 H16B Br1 2_666 0.99 2.99 3.939(3) 162
C17 H17A Cg 2_676 0.98 2.75 3.666(4) 156
C19 H19 O1 2_666 0.95 2.57 3.485(4) 161
C20 H20 O3 1_655 0.95 2.58 3.421(3) 148

loop_
_geom_torsion_atom_site_label_1
_geom_torsion_atom_site_label_2
_geom_torsion_atom_site_label_3
_geom_torsion_atom_site_label_4
_geom_torsion
C13 O1 C1 C2 -165.8(2)
C13 O1 C1 C6 13.1(4)
O1 C1 C2 C3 179.4(2)
C6 C1 C2 C3 0.5(4)
C1 C2 C3 C4 0.8(4)
C1 C2 C3 Br1 -177.47(19)
C2 C3 C4 C5 -1.3(4)
Br1 C3 C4 C5 176.9(2)
C3 C4 C5 C6 0.6(4)
O1 C1 C6 C5 -180.0(2)
C2 C1 C6 C5 -1.2(4)
O1 C1 C6 C7 0.1(4)
C2 C1 C6 C7 178.9(2)
C4 C5 C6 C1 0.6(4)
C4 C5 C6 C7 -179.4(2)
C1 C6 C7 C8 -15.1(3)
C5 C6 C7 C8 164.9(2)
C1 C6 C7 O2 102.7(3)
C5 C6 C7 O2 -77.3(3)
C1 C6 C7 C18 -145.7(2)
C5 C6 C7 C18 34.4(3)
C24 O2 C7 C8 -118.3(2)
C24 O2 C7 C6 122.0(2)
C24 O2 C7 C18 2.7(3)
C6 C7 C8 C13 18.8(3)
O2 C7 C8 C13 -99.0(3)
C18 C7 C8 C13 148.5(2)
C6 C7 C8 C9 -166.4(2)
O2 C7 C8 C9 75.8(3)
C18 C7 C8 C9 -36.7(3)
C13 C8 C9 C10 0.1(4)
C7 C8 C9 C10 -174.9(3)
C8 C9 C10 C11 0.5(4)
C16 N1 C11 C12 -174.2(2)
C14 N1 C11 C12 4.7(4)
C16 N1 C11 C10 5.9(4)
C14 N1 C11 C10 -175.2(2)
C9 C10 C11 N1 179.9(3)
C9 C10 C11 C12 0.0(4)
N1 C11 C12 C13 179.1(2)
C10 C11 C12 C13 -1.0(4)
C1 O1 C13 C12 169.3(2)
C1 O1 C13 C8 -9.3(3)
C11 C12 C13 O1 -176.9(2)
C11 C12 C13 C8 1.7(4)
C9 C8 C13 O1 177.3(2)
C7 C8 C13 O1 -7.6(4)
C9 C8 C13 C12 -1.2(4)
C7 C8 C13 C12 173.9(2)
C11 N1 C14 C15 -87.3(3)
C16 N1 C14 C15 91.6(3)
C11 N1 C16 C17 -87.7(3)
C14 N1 C16 C17 93.4(3)
C8 C7 C18 C23 115.2(2)
C6 C7 C18 C23 -116.3(2)
O2 C7 C18 C23 -0.9(3)
C8 C7 C18 C19 -66.8(4)
C6 C7 C18 C19 61.7(4)
O2 C7 C18 C19 177.1(3)
C23 C18 C19 C20 1.8(4)
C7 C18 C19 C20 -176.0(3)
C18 C19 C20 C21 -1.4(4)
C19 C20 C21 C22 -0.5(5)
C20 C21 C22 C23 1.9(4)
C19 C18 C23 C22 -0.4(4)
C7 C18 C23 C22 177.8(2)
C19 C18 C23 C24 -179.2(2)
C7 C18 C23 C24 -1.0(3)
C21 C22 C23 C18 -1.5(4)
C21 C22 C23 C24 177.1(3)
C7 O2 C24 O3 177.5(2)
C7 O2 C24 C23 -3.4(3)
C18 C23 C24 O3 -178.2(3)
C22 C23 C24 O3 3.1(5)
C18 C23 C24 O2 2.7(3)
C22 C23 C24 O2 -175.9(3)

_cod_database_fobs_code 2242128
